data_4131998
loop_
_publ_author_name
'Bao, Zongbi'
'Xie, Danyan'
'Chang, Ganggang'
'Wu, Hui'
'Li, Liangying'
'Zhou, Wei'
'Wang, Hailong'
'Zhang, Zhiguo'
'Xing, Huabin'
'Yang, Qiwei'
'Zaworotko, Michael J.'
'Ren, Qilong'
'Chen, Banglin'

_publ_section_title
;
 Fine Tuning and Specific Binding Sites with a Porous Hydrogen-Bonded
 Metal-Complex Framework for Gas Selective Separations.
;
_journal_issue 13
_journal_name_full 'Journal of the American Chemical Society'
_journal_page_first 4596
_journal_page_last 4603
_journal_paper_doi 10.1021/jacs.7b13706
_journal_volume 140
_journal_year 2018
_chemical_formula_moiety 'C20 H24 Cu2 N20 O2, 2(F6 Si)'
_chemical_formula_sum 'C20 H24 Cu2 F12 N20 O2 Si2'
_chemical_formula_weight 987.85
_space_group_crystal_system orthorhombic
_space_group_IT_number 63
_space_group_name_Hall '-C 2c 2'
_space_group_name_H-M_alt 'C m c m'
_atom_sites_solution_hydrogens geom
_atom_sites_solution_primary direct
_atom_sites_solution_secondary difmap
_audit_creation_date 2016-01-12
_audit_creation_method
;
Olex2 1.2
(compiled 2014.03.20 svn.r2914 for OlexSys, GUI svn.r4816)
;
_cell_angle_alpha 90.00
_cell_angle_beta 90.00
_cell_angle_gamma 90.00
_cell_formula_units_Z 4
_cell_length_a 16.9982(8)
_cell_length_b 11.0287(5)
_cell_length_c 21.3180(11)
_cell_measurement_reflns_used 3475
_cell_measurement_temperature 293(2)
_cell_measurement_theta_max 29.1059
_cell_measurement_theta_min 2.9095
_cell_volume 3996.4(3)
_computing_cell_refinement
;
CrysAlisPro, Agilent Technologies,
Version 1.171.35.11 (release 16-05-2011 CrysAlis171 .NET)
(compiled May 16 2011,17:55:39)
;
_computing_data_collection
;
CrysAlisPro, Agilent Technologies,
Version 1.171.35.11 (release 16-05-2011 CrysAlis171 .NET)
(compiled May 16 2011,17:55:39)
;
_computing_data_reduction
;
CrysAlisPro, Agilent Technologies,
Version 1.171.35.11 (release 16-05-2011 CrysAlis171 .NET)
(compiled May 16 2011,17:55:39)
;
_computing_molecular_graphics 'Olex2 (Dolomanov et al., 2009)'
_computing_publication_material 'Olex2 (Dolomanov et al., 2009)'
_computing_structure_refinement 'ShelXL (Sheldrick, 2008)'
_computing_structure_solution 'ShelXS (Sheldrick, 2008)'
_diffrn_ambient_temperature 293.15
_diffrn_detector_area_resol_mean 10.3592
_diffrn_measured_fraction_theta_full 0.994
_diffrn_measured_fraction_theta_max 0.994
_diffrn_measurement_device_type 'Xcalibur, Atlas, Gemini ultra'
_diffrn_measurement_method '\w scans'
_diffrn_orient_matrix_UB_11 -0.0187031000
_diffrn_orient_matrix_UB_12 -0.0267706000
_diffrn_orient_matrix_UB_13 -0.0263155000
_diffrn_orient_matrix_UB_21 -0.0124493000
_diffrn_orient_matrix_UB_22 -0.0491517000
_diffrn_orient_matrix_UB_23 0.0190265000
_diffrn_orient_matrix_UB_31 -0.0351489000
_diffrn_orient_matrix_UB_32 0.0317051000
_diffrn_orient_matrix_UB_33 0.0072654000
_diffrn_radiation_monochromator graphite
_diffrn_radiation_type MoK\a
_diffrn_radiation_wavelength 0.71073
_diffrn_reflns_av_R_equivalents 0.0635
_diffrn_reflns_av_unetI/netI 0.0400
_diffrn_reflns_limit_h_max 20
_diffrn_reflns_limit_h_min -16
_diffrn_reflns_limit_k_max 13
_diffrn_reflns_limit_k_min -13
_diffrn_reflns_limit_l_max 25
_diffrn_reflns_limit_l_min -21
_diffrn_reflns_number 12448
_diffrn_reflns_theta_full 25.34
_diffrn_reflns_theta_max 25.34
_diffrn_reflns_theta_min 2.92
_diffrn_source 'Enhance (Mo) X-ray Source'
_exptl_absorpt_coefficient_mu 1.231
_exptl_absorpt_correction_T_max 1.00000
_exptl_absorpt_correction_T_min 0.73150
_exptl_absorpt_correction_type multi-scan
_exptl_absorpt_process_details
;
CrysAlisPro, Agilent Technologies,
Version 1.171.35.11 (release 16-05-2011 CrysAlis171 .NET)
(compiled May 16 2011,17:55:39)
Empirical absorption correction using spherical harmonics,
 implemented in SCALE3 ABSPACK scaling algorithm.
;
_exptl_crystal_colour 'dark violet'
_exptl_crystal_colour_modifier dark
_exptl_crystal_colour_primary violet
_exptl_crystal_density_diffrn 1.642
_exptl_crystal_density_method 'not measured'
_exptl_crystal_description block
_exptl_crystal_F_000 1976
_exptl_crystal_size_max 0.38
_exptl_crystal_size_mid 0.32
_exptl_crystal_size_min 0.23
_platon_squeeze_details
;
;
_refine_diff_density_max 0.472
_refine_diff_density_min -0.419
_refine_diff_density_rms 0.087
_refine_ls_extinction_method none
_refine_ls_goodness_of_fit_ref 1.054
_refine_ls_hydrogen_treatment constr
_refine_ls_matrix_type full
_refine_ls_number_parameters 140
_refine_ls_number_reflns 1941
_refine_ls_number_restraints 0
_refine_ls_restrained_S_all 1.054
_refine_ls_R_factor_all 0.0631
_refine_ls_R_factor_gt 0.0496
_refine_ls_shift/su_max 0.000
_refine_ls_shift/su_mean 0.000
_refine_ls_structure_factor_coef Fsqd
_refine_ls_weighting_details 'calc w=1/[\s^2^(Fo^2^)+(0.0774P)^2^+8.8562P] where P=(Fo^2^+2Fc^2^)/3'
_refine_ls_weighting_scheme calc
_refine_ls_wR_factor_gt 0.1324
_refine_ls_wR_factor_ref 0.1400
_reflns_number_gt 1581
_reflns_number_total 1941
_reflns_threshold_expression >2sigma(I)
_cod_data_source_file ja7b13706_si_002.cif
_cod_data_source_block 160111_xdy_mpmf
_cod_database_code 4131998
_chemical_oxdiff_formula 'C10 H10 N2 O8 F1 Cu1'
_reflns_odcompleteness_completeness 99.65
_reflns_odcompleteness_iscentric 1
_reflns_odcompleteness_theta 26.32
_olex2_refinement_description
;
1. Fixed Uiso
 At 1.2 times of:
  All C(H) groups, All N(H) groups, All N(H,H) groups
 At 1.5 times of:
  All O(H,H) groups
2. Others
 Fixed Sof: H1A(0.5) H1B(0.5)
3.a Rotating group:
 O1(H1A,H1B)
3.b Aromatic/amide H refined with riding coordinates:
 N2(H2), C1(H1), C4(H4)
3.c X=CH2 refined with riding coordinates:
 N5(H5A,H5B)
;

loop_
_space_group_symop_id
_space_group_symop_operation_xyz
1 'x, y, z'
2 '-x, -y, z+1/2'
3 'x, -y, -z'
4 '-x, y, -z+1/2'
5 'x+1/2, y+1/2, z'
6 '-x+1/2, -y+1/2, z+1/2'
7 'x+1/2, -y+1/2, -z'
8 '-x+1/2, y+1/2, -z+1/2'
9 '-x, -y, -z'
10 'x, y, -z-1/2'
11 '-x, y, z'
12 'x, -y, z-1/2'
13 '-x+1/2, -y+1/2, -z'
14 'x+1/2, y+1/2, -z-1/2'
15 '-x+1/2, y+1/2, z'
16 'x+1/2, -y+1/2, z-1/2'

loop_
_atom_site_label
_atom_site_type_symbol
_atom_site_fract_x
_atom_site_fract_y
_atom_site_fract_z
_atom_site_U_iso_or_equiv
_atom_site_adp_type
_atom_site_occupancy
_atom_site_calc_flag
_atom_site_site_symmetry_order
_atom_site_refinement_flags_posn
_atom_site_refinement_flags_adp
_atom_site_refinement_flags_occupancy
Cu1 Cu 0.5000 0.06778(5) 0.44005(3) 0.0270(2) Uani 1 d 2 S T P
O1 O 0.5000 0.1599(4) 0.35002(19) 0.0457(10) Uani 1 d 2 S T P
H1A H 0.5203 0.2323 0.3533 0.069 Uiso 0.50 d 1 GR . .
H1B H 0.4522 0.1673 0.3356 0.069 Uiso 0.50 d 1 GR . .
N1 N 0.58268(18) -0.0574(3) 0.41995(16) 0.0308(7) Uani 1 d 1 . . .
N2 N 0.6647(2) -0.1735(3) 0.36619(17) 0.0421(9) Uani 1 d 1 . . .
H2 H 0.6933 -0.2002 0.3359 0.050 Uiso 1 calc 1 R . .
N3 N 0.58236(17) -0.1714(3) 0.51767(15) 0.0304(7) Uani 1 d 1 . . .
N4 N 0.6606(2) -0.3493(3) 0.51373(18) 0.0434(9) Uani 1 d 1 . . .
N5 N 0.7226(3) -0.4192(3) 0.4237(2) 0.0622(12) Uani 1 d 1 . . .
H5A H 0.7355 -0.4845 0.4432 0.075 Uiso 1 calc 1 R . .
H5B H 0.7362 -0.4092 0.3852 0.075 Uiso 1 calc 1 R . .
C1 C 0.6196(2) -0.0757(4) 0.3658(2) 0.0378(9) Uani 1 d 1 . . .
H1 H 0.6144 -0.0249 0.3313 0.045 Uiso 1 calc 1 R . .
C2 C 0.6565(2) -0.2242(4) 0.4256(2) 0.0399(10) Uani 1 d 1 . . .
C3 C 0.6063(2) -0.1514(3) 0.45844(19) 0.0310(8) Uani 1 d 1 . . .
C4 C 0.6139(3) -0.2716(4) 0.5425(2) 0.0397(10) Uani 1 d 1 . . .
H4 H 0.6017 -0.2881 0.5842 0.048 Uiso 1 calc 1 R . .
C5 C 0.6813(2) -0.3325(4) 0.4536(2) 0.0460(11) Uani 1 d 1 . . .
Si1 Si 0.81741(11) -0.28511(19) 0.2500 0.0496(5) Uani 1 d 2 S T P
F1 F 0.7436(3) -0.1850(4) 0.2500 0.0795(14) Uani 1 d 2 S T P
F2 F 0.8620(4) -0.2112(5) 0.3042(3) 0.171(3) Uani 1 d 1 . . .
F3 F 0.7711(3) -0.3598(5) 0.3047(3) 0.173(3) Uani 1 d 1 . . .
F4 F 0.8898(3) -0.3894(5) 0.2500 0.0811(14) Uani 1 d 2 S T P

loop_
_atom_site_aniso_label
_atom_site_aniso_U_11
_atom_site_aniso_U_22
_atom_site_aniso_U_33
_atom_site_aniso_U_23
_atom_site_aniso_U_13
_atom_site_aniso_U_12
Cu1 0.0290(4) 0.0285(4) 0.0234(4) -0.0033(3) 0.000 0.000
O1 0.046(2) 0.058(3) 0.033(2) 0.015(2) 0.000 0.000
N1 0.0296(16) 0.0325(16) 0.0302(17) -0.0041(14) 0.0042(13) 0.0023(13)
N2 0.0442(19) 0.046(2) 0.036(2) -0.0039(16) 0.0136(16) 0.0032(16)
N3 0.0326(16) 0.0268(15) 0.0320(19) -0.0050(14) 0.0009(13) 0.0052(13)
N4 0.050(2) 0.0376(19) 0.042(2) -0.0002(16) 0.0016(17) 0.0096(16)
N5 0.072(3) 0.046(2) 0.069(3) -0.005(2) 0.018(2) 0.023(2)
C1 0.041(2) 0.040(2) 0.032(2) -0.0024(18) 0.0048(18) 0.0004(18)
C2 0.034(2) 0.040(2) 0.046(3) -0.0071(19) 0.0029(18) 0.0010(17)
C3 0.0260(18) 0.0320(19) 0.035(2) -0.0073(17) 0.0004(16) 0.0006(15)
C4 0.047(2) 0.037(2) 0.035(2) -0.0007(19) -0.0010(19) 0.0025(19)
C5 0.039(2) 0.042(2) 0.056(3) -0.004(2) 0.002(2) 0.0049(19)
Si1 0.0486(10) 0.0726(12) 0.0276(9) 0.000 0.000 0.0170(9)
F1 0.081(3) 0.105(4) 0.053(3) 0.000 0.000 0.045(3)
F2 0.178(5) 0.165(5) 0.172(5) -0.096(4) -0.112(4) 0.071(4)
F3 0.185(5) 0.160(4) 0.172(5) 0.103(4) 0.119(4) 0.085(4)
F4 0.079(3) 0.105(3) 0.060(3) 0.000 0.000 0.045(3)

loop_
_atom_type_symbol
_atom_type_description
_atom_type_scat_dispersion_real
_atom_type_scat_dispersion_imag
_atom_type_scat_source
C C 0.0033 0.0016 'International Tables Vol C Tables 4.2.6.8 and 6.1.1.4'
H H 0.0000 0.0000 'International Tables Vol C Tables 4.2.6.8 and 6.1.1.4'
Cu Cu 0.3201 1.2651 'International Tables Vol C Tables 4.2.6.8 and 6.1.1.4'
F F 0.0171 0.0103 'International Tables Vol C Tables 4.2.6.8 and 6.1.1.4'
N N 0.0061 0.0033 'International Tables Vol C Tables 4.2.6.8 and 6.1.1.4'
O O 0.0106 0.0060 'International Tables Vol C Tables 4.2.6.8 and 6.1.1.4'
Si Si 0.0817 0.0704 'International Tables Vol C Tables 4.2.6.8 and 6.1.1.4'

loop_
_geom_angle_atom_site_label_1
_geom_angle_atom_site_label_2
_geom_angle_atom_site_label_3
_geom_angle
_geom_angle_site_symmetry_1
_geom_angle_site_symmetry_3
O1 Cu1 Cu1 177.58(13) . 9_656
N1 Cu1 Cu1 80.66(10) 11_655 9_656
N1 Cu1 Cu1 80.66(10) . 9_656
N1 Cu1 O1 97.62(13) 11_655 .
N1 Cu1 O1 97.62(13) . .
N1 Cu1 N1 88.39(17) . 11_655
N1 Cu1 N3 89.94(12) . 3_556
N1 Cu1 N3 164.92(13) 11_655 3_556
N1 Cu1 N3 164.92(13) . 9_656
N1 Cu1 N3 89.94(12) 11_655 9_656
N3 Cu1 Cu1 84.28(9) 3_556 9_656
N3 Cu1 Cu1 84.28(9) 9_656 9_656
N3 Cu1 O1 97.45(12) 9_656 .
N3 Cu1 O1 97.45(12) 3_556 .
N3 Cu1 N3 87.79(17) 3_556 9_656
Cu1 O1 H1A 111.0 . .
Cu1 O1 H1B 110.7 . .
H1A O1 H1B 108.1 . .
C1 N1 Cu1 128.2(3) . .
C1 N1 C3 105.3(3) . .
C3 N1 Cu1 126.1(3) . .
C1 N2 H2 127.0 . .
C1 N2 C2 105.9(3) . .
C2 N2 H2 127.0 . .
C3 N3 Cu1 122.4(2) . 9_656
C4 N3 Cu1 124.6(3) . 9_656
C4 N3 C3 112.7(3) . .
C4 N4 C5 120.8(4) . .
H5A N5 H5B 120.0 . .
C5 N5 H5A 120.0 . .
C5 N5 H5B 120.0 . .
N1 C1 H1 123.4 . .
N2 C1 N1 113.1(4) . .
N2 C1 H1 123.4 . .
N2 C2 C5 134.5(4) . .
C3 C2 N2 107.1(4) . .
C3 C2 C5 118.1(4) . .
N3 C3 N1 126.4(3) . .
N3 C3 C2 125.1(4) . .
C2 C3 N1 108.5(4) . .
N3 C4 H4 116.8 . .
N4 C4 N3 126.4(4) . .
N4 C4 H4 116.8 . .
N4 C5 N5 119.4(4) . .
N4 C5 C2 116.5(4) . .
N5 C5 C2 124.2(5) . .
F1 Si1 F4 178.3(3) . .
F2 Si1 F1 91.1(2) . .
F2 Si1 F1 91.1(2) 10_556 .
F2 Si1 F2 92.1(6) . 10_556
F2 Si1 F3 88.3(4) . .
F2 Si1 F3 179.3(3) 10_556 .
F2 Si1 F3 88.3(4) 10_556 10_556
F2 Si1 F3 179.3(3) . 10_556
F2 Si1 F4 90.1(2) 10_556 .
F2 Si1 F4 90.1(2) . .
F3 Si1 F1 88.3(2) . .
F3 Si1 F1 88.3(2) 10_556 .
F3 Si1 F3 91.3(5) 10_556 .
F3 Si1 F4 90.5(2) . .
F3 Si1 F4 90.5(2) 10_556 .

loop_
_geom_bond_atom_site_label_1
_geom_bond_atom_site_label_2
_geom_bond_distance
_geom_bond_site_symmetry_2
Cu1 Cu1 2.9612(12) 9_656
Cu1 O1 2.172(4) .
Cu1 N1 2.016(3) .
Cu1 N1 2.016(3) 11_655
Cu1 N3 2.019(3) 9_656
Cu1 N3 2.019(3) 3_556
O1 H1A 0.8721 .
O1 H1B 0.8723 .
N1 C1 1.329(5) .
N1 C3 1.381(5) .
N2 H2 0.8600 .
N2 C1 1.323(5) .
N2 C2 1.391(6) .
N3 Cu1 2.019(3) 9_656
N3 C3 1.345(5) .
N3 C4 1.338(5) .
N4 C4 1.320(5) .
N4 C5 1.343(6) .
N5 H5A 0.8600 .
N5 H5B 0.8600 .
N5 C5 1.346(6) .
C1 H1 0.9300 .
C2 C3 1.365(6) .
C2 C5 1.401(6) .
C4 H4 0.9300 .
Si1 F1 1.671(4) .
Si1 F2 1.604(5) .
Si1 F2 1.604(5) 10_556
Si1 F3 1.630(4) .
Si1 F3 1.630(4) 10_556
Si1 F4 1.684(4) .

loop_
_geom_torsion_atom_site_label_1
_geom_torsion_atom_site_label_2
_geom_torsion_atom_site_label_3
_geom_torsion_atom_site_label_4
_geom_torsion
_geom_torsion_site_symmetry_1
Cu1 Cu1 N1 C1 175.1(3) 9_656
Cu1 Cu1 N1 C3 2.9(3) 9_656
Cu1 N1 C1 N2 -173.3(3) .
Cu1 N1 C3 N3 -4.9(5) .
Cu1 N1 C3 C2 173.1(3) .
Cu1 N3 C3 N1 3.6(5) 9_656
Cu1 N3 C3 C2 -174.0(3) 9_656
Cu1 N3 C4 N4 171.4(3) 9_656
O1 Cu1 N1 C1 -3.2(3) .
O1 Cu1 N1 C3 -175.4(3) .
N1 Cu1 N1 C1 94.3(3) 11_655
N1 Cu1 N1 C3 -77.9(3) 11_655
N2 C2 C3 N1 0.7(4) .
N2 C2 C3 N3 178.7(3) .
N2 C2 C5 N4 -179.6(4) .
N2 C2 C5 N5 -0.7(8) .
N3 Cu1 N1 C1 -100.7(3) 3_556
N3 Cu1 N1 C1 178.0(4) 9_656
N3 Cu1 N1 C3 5.9(6) 9_656
N3 Cu1 N1 C3 87.1(3) 3_556
C1 N1 C3 N3 -178.5(4) .
C1 N1 C3 C2 -0.6(4) .
C1 N2 C2 C3 -0.6(4) .
C1 N2 C2 C5 172.2(5) .
C2 N2 C1 N1 0.3(5) .
C3 N1 C1 N2 0.2(5) .
C3 N3 C4 N4 -3.2(6) .
C3 C2 C5 N4 -7.4(6) .
C3 C2 C5 N5 171.5(4) .
C4 N3 C3 N1 178.3(4) .
C4 N3 C3 C2 0.7(5) .
C4 N4 C5 N5 -173.6(4) .
C4 N4 C5 C2 5.3(6) .
C5 N4 C4 N3 0.1(7) .
C5 C2 C3 N1 -173.5(4) .
C5 C2 C3 N3 4.5(6) .

loop_
_platon_squeeze_void_nr
_platon_squeeze_void_average_x
_platon_squeeze_void_average_y
_platon_squeeze_void_average_z
_platon_squeeze_void_volume
_platon_squeeze_void_count_electrons
_platon_squeeze_void_content
1 0.000 0.000 -0.002 484 66 ' '
2 0.500 0.500 0.733 484 66 ' '
